data_1552247
loop_
_publ_author_name
'Taylor, Jordan W.'
'McSkimming, Alex'
'Essex, Laura A.'
'Harman, W. Hill'

_publ_section_title
;
 CO2 reduction with protons and electrons at a boron-based reaction center
;
_journal_name_full 'Chemical Science'
_journal_paper_doi 10.1039/C9SC02792K
_journal_year 2019
_chemical_formula_sum 'C88 H128.5 Au2 B4 K2 O4 P4'
_chemical_formula_weight 1889.65
_space_group_crystal_system monoclinic
_space_group_IT_number 14
_space_group_name_Hall '-P 2yn'
_space_group_name_H-M_alt 'P 1 21/n 1'
_symmetry_space_group_name_Hall '-P 2yn'
_symmetry_space_group_name_H-M 'P 1 21/n 1'
_atom_sites_solution_hydrogens mixed
_audit_creation_method SHELXL-2013
_audit_update_record
;
2019-06-06 deposited with the CCDC.    2019-08-19 downloaded from the CCDC.
;
_cell_angle_alpha 90
_cell_angle_beta 108.2727(5)
_cell_angle_gamma 90
_cell_formula_units_Z 2
_cell_length_a 17.3226(5)
_cell_length_b 14.0750(4)
_cell_length_c 18.5251(5)
_cell_measurement_reflns_used 9159
_cell_measurement_temperature 100(2)
_cell_measurement_theta_max 31.47
_cell_measurement_theta_min 2.42
_cell_volume 4289.0(2)
_computing_cell_refinement 'Bruker SAINT'
_computing_data_collection 'Bruker APEX2'
_computing_data_reduction 'Bruker SAINT'
_computing_molecular_graphics 'Bruker SHELXTL'
_computing_publication_material 'Bruker SHELXTL'
_computing_structure_refinement 'SHELXL-2013 (Sheldrick, 2013)'
_computing_structure_solution 'SHELXS-97 (Sheldrick 2008)'
_diffrn_ambient_temperature 100(2)
_diffrn_measured_fraction_theta_full 1.000
_diffrn_measured_fraction_theta_max 1.000
_diffrn_measurement_device_type 'Bruker APEX-II CCD'
_diffrn_measurement_method '\f and \w scans'
_diffrn_radiation_type MoK\a
_diffrn_radiation_wavelength 0.71073
_diffrn_reflns_av_R_equivalents 0.0375
_diffrn_reflns_av_unetI/netI 0.0220
_diffrn_reflns_Laue_measured_fraction_full 1.000
_diffrn_reflns_Laue_measured_fraction_max 1.000
_diffrn_reflns_limit_h_max 24
_diffrn_reflns_limit_h_min -24
_diffrn_reflns_limit_k_max 20
_diffrn_reflns_limit_k_min -20
_diffrn_reflns_limit_l_max 26
_diffrn_reflns_limit_l_min -26
_diffrn_reflns_number 101496
_diffrn_reflns_point_group_measured_fraction_full 1.000
_diffrn_reflns_point_group_measured_fraction_max 1.000
_diffrn_reflns_theta_full 25.242
_diffrn_reflns_theta_max 30.508
_diffrn_reflns_theta_min 1.853
_exptl_absorpt_coefficient_mu 3.637
_exptl_absorpt_correction_type multi-scan
_exptl_absorpt_process_details 'Bruker SADABS'
_exptl_crystal_colour colourless
_exptl_crystal_density_diffrn 1.463
_exptl_crystal_density_meas ?
_exptl_crystal_density_method 'not measured'
_exptl_crystal_description 'prism frag'
_exptl_crystal_F_000 1929
_exptl_crystal_size_max 0.321
_exptl_crystal_size_mid 0.193
_exptl_crystal_size_min 0.102
_exptl_transmission_factor_max 0.715
_exptl_transmission_factor_min 0.569
_refine_diff_density_max 1.030
_refine_diff_density_min -0.977
_refine_diff_density_rms 0.085
_refine_ls_extinction_method none
_refine_ls_goodness_of_fit_ref 1.060
_refine_ls_hydrogen_treatment mixed
_refine_ls_matrix_type full
_refine_ls_number_parameters 521
_refine_ls_number_reflns 13085
_refine_ls_number_restraints 38
_refine_ls_restrained_S_all 1.059
_refine_ls_R_factor_all 0.0326
_refine_ls_R_factor_gt 0.0211
_refine_ls_shift/su_max 0.005
_refine_ls_shift/su_mean 0.000
_refine_ls_structure_factor_coef Fsqd
_refine_ls_weighting_details 'w=1/[\s^2^(Fo^2^)+(0.0092P)^2^+4.6165P] where P=(Fo^2^+2Fc^2^)/3'
_refine_ls_weighting_scheme calc
_refine_ls_wR_factor_gt 0.0398
_refine_ls_wR_factor_ref 0.0429
_reflns_Friedel_coverage 0.000
_reflns_number_gt 10560
_reflns_number_total 13085
_reflns_threshold_expression 'I > 2\s(I)'
_cod_data_source_file c9sc02792k2.cif
_cod_data_source_block hh190JT93r_0m
_cod_depositor_comments
;
The following automatic conversions were performed:

'_exptl_crystal_density_meas' value 'not measured' was changed to '?'
- the value is perceived as not measured.

Automatic conversion script
Id: cif_fix_values 4973 2017-02-22 13:04:09Z antanas 
;
_cod_original_formula_sum 'C88 H128.50 Au2 B4 K2 O4 P4'
_cod_database_code 1552247
_shelx_space_group_comment
; 
The symmetry employed for this shelxl refinement is uniquely defined 
by the following loop, which should always be used as a source of 
symmetry information in preference to the above space-group names. 
They are only intended as comments. 
;
_shelx_estimated_absorpt_t_min 0.388
_shelx_estimated_absorpt_t_max 0.708
_shelxl_version_number 2013-4

loop_
_space_group_symop_operation_xyz
'x, y, z'
'-x+1/2, y+1/2, -z+1/2'
'-x, -y, -z'
'x-1/2, -y-1/2, z-1/2'

loop_
_atom_site_label
_atom_site_type_symbol
_atom_site_fract_x
_atom_site_fract_y
_atom_site_fract_z
_atom_site_U_iso_or_equiv
_atom_site_adp_type
_atom_site_occupancy
_atom_site_site_symmetry_order
_atom_site_calc_flag
_atom_site_refinement_flags_posn
_atom_site_refinement_flags_adp
_atom_site_refinement_flags_occupancy
_atom_site_disorder_assembly
_atom_site_disorder_group
Au1 Au 0.56414(2) 0.25253(2) 0.80794(2) 0.01320(2) Uani 1 1 d . . . . .
B1 B 0.48381(13) 0.05372(15) 0.83715(12) 0.0149(4) Uani 1 1 d . . . . .
H1 H 0.4655(13) -0.0023(15) 0.8732(12) 0.018 Uiso 1 1 d . U . . .
C1 C 0.44037(11) 0.15321(13) 0.84885(10) 0.0139(3) Uani 1 1 d . . . . .
C2 C 0.36480(11) 0.18339(14) 0.79893(10) 0.0161(4) Uani 1 1 d . . . . .
H2 H 0.3404 0.1476 0.7541 0.019 Uiso 1 1 calc R U . . .
C3 C 0.32460(11) 0.26358(14) 0.81289(11) 0.0185(4) Uani 1 1 d . . . . .
H3 H 0.2743 0.2826 0.7774 0.022 Uiso 1 1 calc R U . . .
C4 C 0.35846(12) 0.31558(14) 0.87893(11) 0.0189(4) Uani 1 1 d . . . . .
H4 H 0.3310 0.3695 0.8898 0.023 Uiso 1 1 calc R U . . .
C5 C 0.43313(12) 0.28766(14) 0.92888(11) 0.0164(4) Uani 1 1 d . . . . .
H5 H 0.4559 0.3234 0.9741 0.020 Uiso 1 1 calc R U . . .
C6 C 0.47636(11) 0.20869(13) 0.91519(10) 0.0137(3) Uani 1 1 d . . . . .
B2 B 0.56345(13) 0.17857(15) 0.97424(11) 0.0138(4) Uani 1 1 d . . . . .
H2B H 0.5497(13) 0.1238(15) 1.0180(12) 0.017 Uiso 1 1 d . U . . .
C7 C 0.61946(11) 0.12236(13) 0.93237(10) 0.0134(3) Uani 1 1 d . . . . .
C8 C 0.70482(11) 0.12440(14) 0.96075(11) 0.0173(4) Uani 1 1 d . . . . .
H8 H 0.7302 0.1659 1.0017 0.021 Uiso 1 1 calc R U . . .
C9 C 0.75374(12) 0.06799(15) 0.93118(11) 0.0207(4) Uani 1 1 d . . . . .
H9 H 0.8113 0.0720 0.9512 0.025 Uiso 1 1 calc R U . . .
C10 C 0.71740(13) 0.00582(15) 0.87209(11) 0.0218(4) Uani 1 1 d . . . . .
H10 H 0.7498 -0.0342 0.8520 0.026 Uiso 1 1 calc R U . . .
C11 C 0.63305(12) 0.00277(14) 0.84255(11) 0.0180(4) Uani 1 1 d . . . . .
H11 H 0.6088 -0.0402 0.8023 0.022 Uiso 1 1 calc R U . . .
C12 C 0.58226(11) 0.06080(13) 0.86998(10) 0.0141(3) Uani 1 1 d . . . . .
C13 C 0.44841(11) 0.01653(13) 0.74980(10) 0.0146(3) Uani 1 1 d . . . . .
C14 C 0.46002(11) 0.06208(13) 0.68569(10) 0.0151(3) Uani 1 1 d . . . . .
C15 C 0.42116(12) 0.02752(14) 0.61189(11) 0.0188(4) Uani 1 1 d . . . . .
H15 H 0.4288 0.0598 0.5696 0.023 Uiso 1 1 calc R U . . .
C16 C 0.37191(12) -0.05269(15) 0.59951(11) 0.0208(4) Uani 1 1 d . . . . .
H16 H 0.3464 -0.0753 0.5494 0.025 Uiso 1 1 calc R U . . .
C17 C 0.36060(12) -0.09922(14) 0.66134(11) 0.0200(4) Uani 1 1 d . . . . .
H17 H 0.3275 -0.1545 0.6540 0.024 Uiso 1 1 calc R U . . .
C18 C 0.39800(12) -0.06444(14) 0.73412(11) 0.0174(4) Uani 1 1 d . . . . .
H18 H 0.3891 -0.0971 0.7757 0.021 Uiso 1 1 calc R U . . .
P1 P 0.52624(3) 0.16640(3) 0.69543(3) 0.01382(9) Uani 1 1 d . . . . .
C19 C 0.61755(12) 0.11916(14) 0.67442(11) 0.0177(4) Uani 1 1 d . . . . .
H19 H 0.6300 0.0569 0.7016 0.021 Uiso 1 1 calc R U . . .
C20 C 0.60448(14) 0.09686(16) 0.59052(11) 0.0247(4) Uani 1 1 d . . . . .
H20A H 0.5915 0.1556 0.5607 0.037 Uiso 1 1 calc R U . . .
H20B H 0.5594 0.0518 0.5722 0.037 Uiso 1 1 calc R U . . .
H20C H 0.6541 0.0689 0.5850 0.037 Uiso 1 1 calc R U . . .
C21 C 0.69306(13) 0.18109(16) 0.70841(12) 0.0237(4) Uani 1 1 d . . . . .
H21A H 0.7404 0.1504 0.7002 0.035 Uiso 1 1 calc R U . . .
H21B H 0.7025 0.1890 0.7631 0.035 Uiso 1 1 calc R U . . .
H21C H 0.6845 0.2435 0.6837 0.035 Uiso 1 1 calc R U . . .
C22 C 0.47201(12) 0.24442(15) 0.61501(10) 0.0190(4) Uani 1 1 d . . . . .
H22 H 0.4615 0.2076 0.5667 0.023 Uiso 1 1 calc R U . . .
C23 C 0.39014(13) 0.27377(15) 0.62330(12) 0.0242(4) Uani 1 1 d . . . . .
H23A H 0.3990 0.3043 0.6728 0.036 Uiso 1 1 calc R U . . .
H23B H 0.3560 0.2174 0.6197 0.036 Uiso 1 1 calc R U . . .
H23C H 0.3630 0.3185 0.5827 0.036 Uiso 1 1 calc R U . . .
C24 C 0.52225(14) 0.33234(15) 0.61032(12) 0.0252(4) Uani 1 1 d . . . . .
H24A H 0.4903 0.3739 0.5694 0.038 Uiso 1 1 calc R U . . .
H24B H 0.5720 0.3127 0.5999 0.038 Uiso 1 1 calc R U . . .
H24C H 0.5366 0.3667 0.6587 0.038 Uiso 1 1 calc R U . . .
C25 C 0.60996(11) 0.26742(13) 1.02607(10) 0.0139(3) Uani 1 1 d . . . . .
C26 C 0.63717(11) 0.35002(13) 0.99807(10) 0.0145(3) Uani 1 1 d . . . . .
C27 C 0.68082(12) 0.42054(14) 1.04779(11) 0.0186(4) Uani 1 1 d . . . . .
H27 H 0.7002 0.4743 1.0277 0.022 Uiso 1 1 calc R U . . .
C28 C 0.69619(12) 0.41329(14) 1.12566(11) 0.0198(4) Uani 1 1 d . . . . .
H28 H 0.7262 0.4612 1.1588 0.024 Uiso 1 1 calc R U . . .
C29 C 0.66714(12) 0.33513(14) 1.15414(11) 0.0193(4) Uani 1 1 d . . . . .
H29 H 0.6751 0.3302 1.2071 0.023 Uiso 1 1 calc R U . . .
C30 C 0.62626(12) 0.26371(14) 1.10533(10) 0.0176(4) Uani 1 1 d . . . . .
H30 H 0.6084 0.2097 1.1265 0.021 Uiso 1 1 calc R U . . .
P2 P 0.61243(3) 0.37379(3) 0.89580(3) 0.01342(9) Uani 1 1 d . . . . .
C31 C 0.53804(12) 0.47375(14) 0.87932(11) 0.0197(4) Uani 1 1 d . . . . .
H31 H 0.5045 0.4614 0.9135 0.024 Uiso 1 1 calc R U . . .
C32 C 0.47850(13) 0.47318(15) 0.79823(12) 0.0241(4) Uani 1 1 d . . . . .
H32A H 0.4372 0.5225 0.7934 0.036 Uiso 1 1 calc R U . . .
H32B H 0.4520 0.4109 0.7874 0.036 Uiso 1 1 calc R U . . .
H32C H 0.5082 0.4858 0.7621 0.036 Uiso 1 1 calc R U . . .
C33 C 0.57511(15) 0.57221(16) 0.90084(13) 0.0287(5) Uani 1 1 d . . . . .
H33A H 0.6073 0.5892 0.8677 0.043 Uiso 1 1 calc R U . . .
H33B H 0.6102 0.5717 0.9539 0.043 Uiso 1 1 calc R U . . .
H33C H 0.5316 0.6189 0.8948 0.043 Uiso 1 1 calc R U . . .
C34 C 0.70710(12) 0.42340(14) 0.88518(11) 0.0174(4) Uani 1 1 d . . . . .
H34 H 0.7202 0.4836 0.9153 0.021 Uiso 1 1 calc R U . . .
C35 C 0.77761(12) 0.35407(16) 0.91665(12) 0.0238(4) Uani 1 1 d . . . . .
H35A H 0.7658 0.2944 0.8880 0.036 Uiso 1 1 calc R U . . .
H35B H 0.7847 0.3414 0.9704 0.036 Uiso 1 1 calc R U . . .
H35C H 0.8276 0.3819 0.9118 0.036 Uiso 1 1 calc R U . . .
C36 C 0.69589(13) 0.44700(15) 0.80176(11) 0.0216(4) Uani 1 1 d . . . . .
H36A H 0.7468 0.4723 0.7972 0.032 Uiso 1 1 calc R U . . .
H36B H 0.6528 0.4945 0.7837 0.032 Uiso 1 1 calc R U . . .
H36C H 0.6809 0.3892 0.7710 0.032 Uiso 1 1 calc R U . . .
K1 K 0.39875(3) 0.06045(3) 0.98699(2) 0.01777(8) Uani 1 1 d . . . . .
C1E C 0.23792(14) -0.01682(17) 0.84063(13) 0.0297(5) Uani 1 1 d D . . . .
H1A H 0.2753 0.0215 0.8225 0.045 Uiso 1 1 calc R U . . .
H1B H 0.2022 -0.0534 0.7982 0.045 Uiso 1 1 calc R U . . .
H1C H 0.2691 -0.0605 0.8803 0.045 Uiso 1 1 calc R U . . .
C2E C 0.18742(13) 0.04760(18) 0.87275(13) 0.0301(5) Uani 1 1 d D . . . .
H2C H 0.1540 0.0901 0.8324 0.036 Uiso 1 1 calc R U . . .
H2D H 0.1505 0.0093 0.8925 0.036 Uiso 1 1 calc R U . . .
O3E O 0.24038(9) 0.10257(11) 0.93266(8) 0.0225(3) Uani 1 1 d D . . . .
C4E C 0.19773(14) 0.16545(17) 0.96669(14) 0.0313(5) Uani 1 1 d D . . . .
H4A H 0.1641 0.1287 0.9913 0.038 Uiso 1 1 calc R U . . .
H4B H 0.1613 0.2068 0.9274 0.038 Uiso 1 1 calc R U . . .
C5E C 0.25825(17) 0.22498(17) 1.02484(15) 0.0365(6) Uani 1 1 d D . . . .
H5A H 0.2935 0.1837 1.0640 0.055 Uiso 1 1 calc R U . . .
H5B H 0.2294 0.2691 1.0483 0.055 Uiso 1 1 calc R U . . .
H5C H 0.2913 0.2611 1.0001 0.055 Uiso 1 1 calc R U . . .
O1T O 0.5739(2) 0.64870(19) 0.72496(16) 0.0559(8) Uani 0.874(4) 1 d . . P A 1
C1T C 0.5497(3) 0.7403(2) 0.7394(2) 0.0452(9) Uani 0.874(4) 1 d . . P A 1
H1D H 0.5821 0.7622 0.7908 0.054 Uiso 0.874(4) 1 calc R U P A 1
H1E H 0.4915 0.7411 0.7356 0.054 Uiso 0.874(4) 1 calc R U P A 1
C2T C 0.56528(18) 0.8032(2) 0.67833(16) 0.0320(7) Uani 0.874(4) 1 d . . P A 1
H2E H 0.5295 0.8597 0.6679 0.038 Uiso 0.874(4) 1 calc R U P A 1
H2F H 0.6227 0.8239 0.6929 0.038 Uiso 0.874(4) 1 calc R U P A 1
C3T C 0.54450(18) 0.7362(2) 0.61032(16) 0.0381(7) Uani 0.874(4) 1 d . . P A 1
H3A H 0.4861 0.7398 0.5807 0.046 Uiso 0.874(4) 1 calc R U P A 1
H3B H 0.5773 0.7507 0.5765 0.046 Uiso 0.874(4) 1 calc R U P A 1
C4T C 0.5663(3) 0.6399(3) 0.6477(2) 0.0523(10) Uani 0.874(4) 1 d . . P A 1
H4C H 0.5233 0.5932 0.6233 0.063 Uiso 0.874(4) 1 calc R U P A 1
H4D H 0.6181 0.6173 0.6419 0.063 Uiso 0.874(4) 1 calc R U P A 1
C1D C 0.5473(19) 0.764(2) 0.8071(14) 0.072(8) Uani 0.126(4) 1 d D U P A 2
H1F H 0.5371 0.8275 0.8235 0.108 Uiso 0.126(4) 1 calc R U P A 2
H1G H 0.5951 0.7363 0.8449 0.108 Uiso 0.126(4) 1 calc R U P A 2
H1H H 0.4999 0.7233 0.8020 0.108 Uiso 0.126(4) 1 calc R U P A 2
C2D C 0.563(2) 0.7707(14) 0.7293(13) 0.0452(9) Uani 0.126(4) 1 d D U P A 2
H2G H 0.5255 0.8165 0.6952 0.054 Uiso 0.126(4) 1 calc R U P A 2
H2H H 0.6198 0.7900 0.7358 0.054 Uiso 0.126(4) 1 calc R U P A 2
O3D O 0.5478(16) 0.6756(13) 0.7005(10) 0.066(5) Uani 0.126(4) 1 d D U P A 2
C4D C 0.557(2) 0.6751(16) 0.6255(13) 0.0523(10) Uani 0.126(4) 1 d D U P A 2
H4E H 0.6110 0.6984 0.6266 0.063 Uiso 0.126(4) 1 calc R U P A 2
H4F H 0.5143 0.7143 0.5895 0.063 Uiso 0.126(4) 1 calc R U P A 2
C5D C 0.5463(13) 0.5716(13) 0.6049(12) 0.041(5) Uani 0.126(4) 1 d D U P A 2
H5D H 0.5465 0.5631 0.5525 0.061 Uiso 0.126(4) 1 calc R U P A 2
H5E H 0.4945 0.5490 0.6095 0.061 Uiso 0.126(4) 1 calc R U P A 2
H5F H 0.5911 0.5353 0.6394 0.061 Uiso 0.126(4) 1 calc R U P A 2

loop_
_atom_site_aniso_label
_atom_site_aniso_U_11
_atom_site_aniso_U_22
_atom_site_aniso_U_33
_atom_site_aniso_U_23
_atom_site_aniso_U_13
_atom_site_aniso_U_12
Au1 0.01400(3) 0.01555(3) 0.01033(3) -0.00008(3) 0.00425(2) -0.00018(3)
B1 0.0166(10) 0.0171(10) 0.0112(9) -0.0011(7) 0.0048(8) -0.0007(8)
C1 0.0125(8) 0.0169(8) 0.0130(8) 0.0006(7) 0.0051(7) -0.0014(7)
C2 0.0159(9) 0.0197(9) 0.0132(8) -0.0018(7) 0.0052(7) -0.0019(7)
C3 0.0122(8) 0.0228(10) 0.0193(9) -0.0004(7) 0.0030(7) 0.0006(7)
C4 0.0166(9) 0.0190(9) 0.0222(10) -0.0025(7) 0.0078(8) 0.0019(7)
C5 0.0167(9) 0.0188(9) 0.0152(9) -0.0042(7) 0.0073(7) -0.0017(7)
C6 0.0142(9) 0.0172(8) 0.0119(8) 0.0006(7) 0.0072(7) -0.0010(7)
B2 0.0141(10) 0.0168(9) 0.0107(9) 0.0002(7) 0.0040(8) -0.0007(8)
C7 0.0157(9) 0.0147(8) 0.0107(8) 0.0035(6) 0.0055(7) 0.0005(7)
C8 0.0149(9) 0.0204(9) 0.0160(9) 0.0032(7) 0.0041(7) 0.0007(7)
C9 0.0146(9) 0.0271(10) 0.0203(10) 0.0048(8) 0.0052(8) 0.0035(8)
C10 0.0220(10) 0.0271(11) 0.0186(9) 0.0038(8) 0.0096(8) 0.0084(8)
C11 0.0206(10) 0.0204(9) 0.0131(8) 0.0006(7) 0.0054(7) 0.0039(8)
C12 0.0158(9) 0.0172(8) 0.0098(8) 0.0026(6) 0.0049(7) 0.0010(7)
C13 0.0138(9) 0.0176(9) 0.0128(8) -0.0013(7) 0.0048(7) 0.0037(7)
C14 0.0145(8) 0.0173(9) 0.0136(8) -0.0009(7) 0.0043(7) 0.0031(7)
C15 0.0207(10) 0.0224(10) 0.0132(9) -0.0011(7) 0.0053(7) 0.0029(8)
C16 0.0197(10) 0.0264(10) 0.0146(9) -0.0073(8) 0.0029(8) -0.0002(8)
C17 0.0183(10) 0.0206(9) 0.0214(10) -0.0059(8) 0.0066(8) -0.0027(8)
C18 0.0178(9) 0.0191(9) 0.0161(9) -0.0007(7) 0.0065(7) 0.0008(7)
P1 0.0155(2) 0.0168(2) 0.0099(2) 0.00018(17) 0.00498(17) 0.00175(18)
C19 0.0197(9) 0.0201(9) 0.0150(9) 0.0014(7) 0.0078(7) 0.0035(7)
C20 0.0281(11) 0.0314(11) 0.0180(10) -0.0018(8) 0.0121(9) 0.0064(9)
C21 0.0196(10) 0.0283(11) 0.0261(11) -0.0011(9) 0.0114(9) 0.0019(8)
C22 0.0223(9) 0.0216(9) 0.0120(8) 0.0007(8) 0.0038(7) 0.0027(9)
C23 0.0232(10) 0.0262(11) 0.0208(10) 0.0024(8) 0.0035(8) 0.0073(8)
C24 0.0303(12) 0.0235(10) 0.0209(10) 0.0071(8) 0.0069(9) 0.0018(9)
C25 0.0109(8) 0.0183(9) 0.0124(8) -0.0001(6) 0.0034(6) 0.0017(6)
C26 0.0143(9) 0.0168(8) 0.0120(8) -0.0003(7) 0.0036(7) 0.0023(7)
C27 0.0187(9) 0.0186(9) 0.0168(9) 0.0005(7) 0.0031(7) -0.0008(7)
C28 0.0209(10) 0.0205(9) 0.0140(9) -0.0043(7) -0.0001(8) -0.0005(8)
C29 0.0208(10) 0.0244(10) 0.0104(8) -0.0014(7) 0.0015(7) 0.0029(8)
C30 0.0195(9) 0.0194(10) 0.0129(8) 0.0012(7) 0.0039(7) 0.0014(7)
P2 0.0137(2) 0.0155(2) 0.0111(2) 0.00011(17) 0.00387(17) -0.00057(17)
C31 0.0196(10) 0.0212(9) 0.0172(9) -0.0005(7) 0.0039(8) 0.0054(8)
C32 0.0234(11) 0.0247(10) 0.0201(10) -0.0008(8) 0.0010(8) 0.0061(8)
C33 0.0337(13) 0.0239(11) 0.0254(11) -0.0041(9) 0.0047(10) 0.0047(9)
C34 0.0174(9) 0.0182(9) 0.0169(9) 0.0006(7) 0.0057(7) -0.0040(7)
C35 0.0171(10) 0.0279(11) 0.0267(11) 0.0011(9) 0.0076(8) 0.0000(8)
C36 0.0243(10) 0.0236(10) 0.0201(10) 0.0013(8) 0.0115(8) -0.0044(8)
K1 0.01563(19) 0.01988(19) 0.01935(19) 0.00288(15) 0.00772(16) 0.00095(15)
C1E 0.0300(12) 0.0336(12) 0.0237(11) -0.0010(9) 0.0057(9) -0.0084(10)
C2E 0.0198(11) 0.0385(13) 0.0284(12) 0.0045(10) 0.0026(9) -0.0034(9)
O3E 0.0181(7) 0.0274(8) 0.0232(7) 0.0016(6) 0.0081(6) 0.0020(6)
C4E 0.0299(12) 0.0310(12) 0.0403(13) 0.0117(10) 0.0215(11) 0.0124(10)
C5E 0.0495(16) 0.0304(13) 0.0388(14) -0.0019(10) 0.0271(13) 0.0057(11)
O1T 0.096(3) 0.0369(15) 0.0476(16) 0.0181(12) 0.0412(16) 0.0223(14)
C1T 0.069(2) 0.0333(19) 0.0493(18) 0.0175(15) 0.0415(17) 0.0149(17)
C2T 0.0337(15) 0.0332(15) 0.0323(15) 0.0075(11) 0.0152(12) 0.0025(12)
C3T 0.0325(15) 0.049(2) 0.0298(14) 0.0092(13) 0.0059(12) -0.0112(14)
C4T 0.074(3) 0.045(2) 0.045(2) 0.0034(16) 0.030(2) 0.007(2)
C1D 0.073(19) 0.08(2) 0.081(15) -0.019(13) 0.047(17) -0.019(16)
C2D 0.069(2) 0.0333(19) 0.0493(18) 0.0175(15) 0.0415(17) 0.0149(17)
O3D 0.106(16) 0.045(9) 0.050(9) 0.025(7) 0.029(11) 0.035(10)
C4D 0.074(3) 0.045(2) 0.045(2) 0.0034(16) 0.030(2) 0.007(2)
C5D 0.040(12) 0.039(8) 0.054(12) 0.009(8) 0.030(10) -0.002(9)

loop_
_atom_type_symbol
_atom_type_description
_atom_type_scat_dispersion_real
_atom_type_scat_dispersion_imag
_atom_type_scat_source
C C 0.0033 0.0016 'International Tables Vol C Tables 4.2.6.8 and 6.1.1.4'
H H 0.0000 0.0000 'International Tables Vol C Tables 4.2.6.8 and 6.1.1.4'
B B 0.0013 0.0007 'International Tables Vol C Tables 4.2.6.8 and 6.1.1.4'
O O 0.0106 0.0060 'International Tables Vol C Tables 4.2.6.8 and 6.1.1.4'
P P 0.1023 0.0942 'International Tables Vol C Tables 4.2.6.8 and 6.1.1.4'
K K 0.2009 0.2494 'International Tables Vol C Tables 4.2.6.8 and 6.1.1.4'
Au Au -2.0133 8.8022 'International Tables Vol C Tables 4.2.6.8 and 6.1.1.4'

loop_
_geom_angle_atom_site_label_1
_geom_angle_atom_site_label_2
_geom_angle_atom_site_label_3
_geom_angle
P1 Au1 P2 161.855(17)
C12 B1 C13 114.60(15)
C12 B1 C1 111.74(15)
C13 B1 C1 111.20(15)
C12 B1 K1 110.63(11)
C13 B1 K1 132.15(12)
C1 B1 K1 63.25(9)
C12 B1 H1 105.9(11)
C13 B1 H1 105.8(11)
C1 B1 H1 106.9(11)
K1 B1 H1 45.3(11)
C2 C1 C6 117.77(17)
C2 C1 B1 122.80(16)
C6 C1 B1 119.24(16)
C2 C1 K1 104.81(11)
C6 C1 K1 71.10(10)
B1 C1 K1 89.13(10)
C3 C2 C1 122.52(17)
C3 C2 H2 118.7
C1 C2 H2 118.7
C4 C3 C2 119.56(18)
C4 C3 H3 120.2
C2 C3 H3 120.2
C3 C4 C5 119.05(18)
C3 C4 H4 120.5
C5 C4 H4 120.5
C4 C5 C6 122.68(18)
C4 C5 K1 104.57(12)
C6 C5 K1 58.86(10)
C4 C5 H5 118.7
C6 C5 H5 118.7
K1 C5 H5 106.1
C5 C6 C1 118.35(17)
C5 C6 B2 121.42(16)
C1 C6 B2 120.19(16)
C5 C6 K1 97.54(12)
C1 C6 K1 82.29(11)
B2 C6 K1 88.31(10)
C6 B2 C7 112.00(15)
C6 B2 C25 112.43(15)
C7 B2 C25 113.35(15)
C6 B2 K1 63.05(9)
C7 B2 K1 115.98(12)
C25 B2 K1 127.61(11)
C6 B2 H2B 106.6(10)
C7 B2 H2B 106.6(10)
C25 B2 H2B 105.3(10)
C8 C7 C12 118.05(17)
C8 C7 B2 121.81(16)
C12 C7 B2 119.79(16)
C9 C8 C7 122.66(19)
C9 C8 H8 118.7
C7 C8 H8 118.7
C10 C9 C8 119.21(19)
C10 C9 H9 120.4
C8 C9 H9 120.4
C9 C10 C11 119.36(18)
C9 C10 H10 120.3
C11 C10 H10 120.3
C10 C11 C12 122.59(18)
C10 C11 H11 118.7
C12 C11 H11 118.7
C11 C12 C7 118.07(17)
C11 C12 B1 122.09(17)
C7 C12 B1 119.68(16)
C18 C13 C14 115.74(16)
C18 C13 B1 118.75(16)
C14 C13 B1 125.41(17)
C15 C14 C13 120.46(18)
C15 C14 P1 117.73(14)
C13 C14 P1 121.81(14)
C16 C15 C14 121.52(18)
C16 C15 H15 119.2
C14 C15 H15 119.2
C17 C16 C15 119.08(18)
C17 C16 H16 120.5
C15 C16 H16 120.5
C16 C17 C18 119.47(19)
C16 C17 H17 120.3
C18 C17 H17 120.3
C17 C18 C13 123.72(18)
C17 C18 H18 118.1
C13 C18 H18 118.1
C14 P1 C22 104.56(9)
C14 P1 C19 103.81(9)
C22 P1 C19 107.03(9)
C14 P1 Au1 119.86(6)
C22 P1 Au1 110.00(7)
C19 P1 Au1 110.72(6)
C20 C19 C21 111.65(17)
C20 C19 P1 114.80(14)
C21 C19 P1 112.43(14)
C20 C19 H19 105.7
C21 C19 H19 105.7
P1 C19 H19 105.7
C19 C20 H20A 109.5
C19 C20 H20B 109.5
H20A C20 H20B 109.5
C19 C20 H20C 109.5
H20A C20 H20C 109.5
H20B C20 H20C 109.5
C19 C21 H21A 109.5
C19 C21 H21B 109.5
H21A C21 H21B 109.5
C19 C21 H21C 109.5
H21A C21 H21C 109.5
H21B C21 H21C 109.5
C23 C22 C24 110.40(17)
C23 C22 P1 109.36(13)
C24 C22 P1 111.78(14)
C23 C22 H22 108.4
C24 C22 H22 108.4
P1 C22 H22 108.4
C22 C23 H23A 109.5
C22 C23 H23B 109.5
H23A C23 H23B 109.5
C22 C23 H23C 109.5
H23A C23 H23C 109.5
H23B C23 H23C 109.5
C22 C24 H24A 109.5
C22 C24 H24B 109.5
H24A C24 H24B 109.5
C22 C24 H24C 109.5
H24A C24 H24C 109.5
H24B C24 H24C 109.5
C30 C25 C26 115.65(17)
C30 C25 B2 119.17(16)
C26 C25 B2 125.17(16)
C27 C26 C25 120.95(17)
C27 C26 P2 116.84(14)
C25 C26 P2 122.11(14)
C28 C27 C26 121.28(18)
C28 C27 H27 119.4
C26 C27 H27 119.4
C29 C28 C27 118.82(18)
C29 C28 H28 120.6
C27 C28 H28 120.6
C28 C29 C30 120.01(18)
C28 C29 H29 120.0
C30 C29 H29 120.0
C29 C30 C25 123.19(18)
C29 C30 H30 118.4
C25 C30 H30 118.4
C26 P2 C34 104.51(9)
C26 P2 C31 103.40(9)
C34 P2 C31 106.72(9)
C26 P2 Au1 120.30(6)
C34 P2 Au1 109.82(6)
C31 P2 Au1 111.12(7)
C33 C31 C32 111.06(17)
C33 C31 P2 115.41(15)
C32 C31 P2 111.98(14)
C33 C31 H31 105.9
C32 C31 H31 105.9
P2 C31 H31 105.9
C31 C32 H32A 109.5
C31 C32 H32B 109.5
H32A C32 H32B 109.5
C31 C32 H32C 109.5
H32A C32 H32C 109.5
H32B C32 H32C 109.5
C31 C33 H33A 109.5
C31 C33 H33B 109.5
H33A C33 H33B 109.5
C31 C33 H33C 109.5
H33A C33 H33C 109.5
H33B C33 H33C 109.5
C35 C34 C36 110.88(17)
C35 C34 P2 110.34(13)
C36 C34 P2 110.67(13)
C35 C34 H34 108.3
C36 C34 H34 108.3
P2 C34 H34 108.3
C34 C35 H35A 109.5
C34 C35 H35B 109.5
H35A C35 H35B 109.5
C34 C35 H35C 109.5
H35A C35 H35C 109.5
H35B C35 H35C 109.5
C34 C36 H36A 109.5
C34 C36 H36B 109.5
H36A C36 H36B 109.5
C34 C36 H36C 109.5
H36A C36 H36C 109.5
H36B C36 H36C 109.5
O3E K1 C6 103.16(5)
O3E K1 C1 94.09(5)
C6 K1 C1 26.61(5)
O3E K1 B2 130.87(5)
C6 K1 B2 28.64(5)
C1 K1 B2 47.56(5)
O3E K1 C1E 44.25(5)
C6 K1 C1E 103.73(5)
C1 K1 C1E 79.85(5)
B2 K1 C1E 126.96(5)
O3E K1 C5 86.26(5)
C6 K1 C5 23.60(5)
C1 K1 C5 42.62(5)
B2 K1 C5 45.25(5)
C1E K1 C5 102.94(5)
O3E K1 B1 109.99(5)
C6 K1 B1 46.85(5)
C1 K1 B1 27.62(5)
B2 K1 B1 52.21(5)
C1E K1 B1 78.69(5)
C5 K1 B1 68.14(5)
O3E K1 H1 113.4(4)
C6 K1 H1 63.0(4)
C1 K1 H1 43.7(4)
B2 K1 H1 63.4(4)
C1E K1 H1 74.4(4)
C5 K1 H1 84.7(4)
B1 K1 H1 16.6(4)
O3E K1 H2B 146.4(5)
C6 K1 H2B 46.8(5)
C1 K1 H2B 64.8(5)
B2 K1 H2B 18.3(5)
C1E K1 H2B 141.9(5)
C5 K1 H2B 60.4(5)
B1 K1 H2B 63.4(5)
H1 K1 H2B 70.2(6)
C2E C1E K1 85.67(13)
C2E C1E H1A 109.5
K1 C1E H1A 68.5
C2E C1E H1B 109.5
K1 C1E H1B 164.0
H1A C1E H1B 109.5
C2E C1E H1C 109.5
K1 C1E H1C 58.7
H1A C1E H1C 109.5
H1B C1E H1C 109.5
O3E C2E C1E 108.81(18)
O3E C2E H2C 109.9
C1E C2E H2C 109.9
O3E C2E H2D 109.9
C1E C2E H2D 109.9
H2C C2E H2D 108.3
C4E O3E C2E 112.72(17)
C4E O3E K1 125.84(13)
C2E O3E K1 120.40(13)
O3E C4E C5E 108.84(19)
O3E C4E H4A 109.9
C5E C4E H4A 109.9
O3E C4E H4B 109.9
C5E C4E H4B 109.9
H4A C4E H4B 108.3
C4E C5E H5A 109.5
C4E C5E H5B 109.5
H5A C5E H5B 109.5
C4E C5E H5C 109.5
H5A C5E H5C 109.5
H5B C5E H5C 109.5
C4T O1T C1T 109.7(3)
O1T C1T C2T 105.0(2)
O1T C1T H1D 110.8
C2T C1T H1D 110.8
O1T C1T H1E 110.8
C2T C1T H1E 110.8
H1D C1T H1E 108.8
C3T C2T C1T 101.8(2)
C3T C2T H2E 111.4
C1T C2T H2E 111.4
C3T C2T H2F 111.4
C1T C2T H2F 111.4
H2E C2T H2F 109.3
C4T C3T C2T 102.4(2)
C4T C3T H3A 111.3
C2T C3T H3A 111.3
C4T C3T H3B 111.3
C2T C3T H3B 111.3
H3A C3T H3B 109.2
O1T C4T C3T 108.5(3)
O1T C4T H4C 110.0
C3T C4T H4C 110.0
O1T C4T H4D 110.0
C3T C4T H4D 110.0
H4C C4T H4D 108.4
C2D C1D H1F 109.5
C2D C1D H1G 109.5
H1F C1D H1G 109.5
C2D C1D H1H 109.5
H1F C1D H1H 109.5
H1G C1D H1H 109.5
O3D C2D C1D 102.8(16)
O3D C2D H2G 111.2
C1D C2D H2G 111.2
O3D C2D H2H 111.2
C1D C2D H2H 111.2
H2G C2D H2H 109.1
C2D O3D C4D 107.4(16)
O3D C4D C5D 102.0(17)
O3D C4D H4E 111.4
C5D C4D H4E 111.4
O3D C4D H4F 111.4
C5D C4D H4F 111.4
H4E C4D H4F 109.2
C4D C5D H5D 109.5
C4D C5D H5E 109.5
H5D C5D H5E 109.5
C4D C5D H5F 109.5
H5D C5D H5F 109.5
H5E C5D H5F 109.5

loop_
_geom_bond_atom_site_label_1
_geom_bond_atom_site_label_2
_geom_bond_distance
Au1 P1 2.3210(5)
Au1 P2 2.3254(5)
B1 C12 1.624(3)
B1 C13 1.627(3)
B1 C1 1.636(3)
B1 K1 3.528(2)
B1 H1 1.14(2)
C1 C2 1.411(3)
C1 C6 1.424(3)
C1 K1 3.1513(18)
C2 C3 1.392(3)
C2 H2 0.9500
C3 C4 1.388(3)
C3 H3 0.9500
C4 C5 1.390(3)
C4 H4 0.9500
C5 C6 1.407(3)
C5 K1 3.485(2)
C5 H5 0.9500
C6 B2 1.618(3)
C6 K1 3.0086(18)
B2 C7 1.625(3)
B2 C25 1.628(3)
B2 K1 3.374(2)
B2 H2B 1.20(2)
C7 C8 1.406(3)
C7 C12 1.427(3)
C8 C9 1.393(3)
C8 H8 0.9500
C9 C10 1.389(3)
C9 H9 0.9500
C10 C11 1.391(3)
C10 H10 0.9500
C11 C12 1.407(3)
C11 H11 0.9500
C13 C18 1.410(3)
C13 C14 1.418(3)
C14 C15 1.408(3)
C14 P1 1.837(2)
C15 C16 1.390(3)
C15 H15 0.9500
C16 C17 1.386(3)
C16 H16 0.9500
C17 C18 1.389(3)
C17 H17 0.9500
C18 H18 0.9500
P1 C22 1.8521(19)
P1 C19 1.8659(19)
C19 C20 1.531(3)
C19 C21 1.533(3)
C19 H19 1.0000
C20 H20A 0.9800
C20 H20B 0.9800
C20 H20C 0.9800
C21 H21A 0.9800
C21 H21B 0.9800
C21 H21C 0.9800
C22 C23 1.530(3)
C22 C24 1.531(3)
C22 H22 1.0000
C23 H23A 0.9800
C23 H23B 0.9800
C23 H23C 0.9800
C24 H24A 0.9800
C24 H24B 0.9800
C24 H24C 0.9800
C25 C30 1.407(2)
C25 C26 1.413(3)
C26 C27 1.403(3)
C26 P2 1.8374(18)
C27 C28 1.386(3)
C27 H27 0.9500
C28 C29 1.381(3)
C28 H28 0.9500
C29 C30 1.389(3)
C29 H29 0.9500
C30 H30 0.9500
P2 C34 1.8489(19)
P2 C31 1.867(2)
C31 C33 1.527(3)
C31 C32 1.533(3)
C31 H31 1.0000
C32 H32A 0.9800
C32 H32B 0.9800
C32 H32C 0.9800
C33 H33A 0.9800
C33 H33B 0.9800
C33 H33C 0.9800
C34 C35 1.529(3)
C34 C36 1.532(3)
C34 H34 1.0000
C35 H35A 0.9800
C35 H35B 0.9800
C35 H35C 0.9800
C36 H36A 0.9800
C36 H36B 0.9800
C36 H36C 0.9800
K1 O3E 2.6757(15)
K1 C1E 3.400(2)
K1 H1 2.84(2)
K1 H2B 2.65(2)
C1E C2E 1.506(3)
C1E H1A 0.9800
C1E H1B 0.9800
C1E H1C 0.9800
C2E O3E 1.426(3)
C2E H2C 0.9900
C2E H2D 0.9900
O3E C4E 1.421(3)
C4E C5E 1.501(4)
C4E H4A 0.9900
C4E H4B 0.9900
C5E H5A 0.9800
C5E H5B 0.9800
C5E H5C 0.9800
O1T C4T 1.401(4)
O1T C1T 1.407(4)
C1T C2T 1.524(4)
C1T H1D 0.9900
C1T H1E 0.9900
C2T C3T 1.523(4)
C2T H2E 0.9900
C2T H2F 0.9900
C3T C4T 1.516(5)
C3T H3A 0.9900
C3T H3B 0.9900
C4T H4C 0.9900
C4T H4D 0.9900
C1D C2D 1.550(18)
C1D H1F 0.9800
C1D H1G 0.9800
C1D H1H 0.9800
C2D O3D 1.435(17)
C2D H2G 0.9900
C2D H2H 0.9900
O3D C4D 1.446(17)
C4D C5D 1.502(18)
C4D H4E 0.9900
C4D H4F 0.9900
C5D H5D 0.9800
C5D H5E 0.9800
C5D H5F 0.9800

loop_
_geom_torsion_atom_site_label_1
_geom_torsion_atom_site_label_2
_geom_torsion_atom_site_label_3
_geom_torsion_atom_site_label_4
_geom_torsion
C12 B1 C1 C2 149.95(17)
C13 B1 C1 C2 20.5(2)
K1 B1 C1 C2 -107.12(17)
C12 B1 C1 C6 -35.2(2)
C13 B1 C1 C6 -164.69(16)
K1 B1 C1 C6 67.68(14)
C12 B1 C1 K1 -102.93(13)
C13 B1 C1 K1 127.63(13)
C6 C1 C2 C3 -0.9(3)
B1 C1 C2 C3 173.98(17)
K1 C1 C2 C3 75.25(19)
C1 C2 C3 C4 -1.4(3)
C2 C3 C4 C5 1.7(3)
C3 C4 C5 C6 0.3(3)
C3 C4 C5 K1 -61.81(19)
C4 C5 C6 C1 -2.5(3)
K1 C5 C6 C1 85.28(16)
C4 C5 C6 B2 179.56(18)
K1 C5 C6 B2 -92.64(16)
C4 C5 C6 K1 -87.80(19)
C2 C1 C6 C5 2.7(3)
B1 C1 C6 C5 -172.31(17)
K1 C1 C6 C5 -94.44(16)
C2 C1 C6 B2 -179.31(16)
B1 C1 C6 B2 5.6(2)
K1 C1 C6 B2 83.50(15)
C2 C1 C6 K1 97.19(15)
B1 C1 C6 K1 -77.87(15)
C5 C6 B2 C7 -153.25(17)
C1 C6 B2 C7 28.9(2)
K1 C6 B2 C7 108.94(13)
C5 C6 B2 C25 -24.2(2)
C1 C6 B2 C25 157.87(16)
K1 C6 B2 C25 -122.06(13)
C5 C6 B2 K1 97.81(17)
C1 C6 B2 K1 -80.07(15)
C6 B2 C7 C8 152.44(17)
C25 B2 C7 C8 23.9(2)
K1 B2 C7 C8 -137.86(15)
C6 B2 C7 C12 -34.5(2)
C25 B2 C7 C12 -162.99(16)
K1 B2 C7 C12 35.2(2)
C12 C7 C8 C9 -1.0(3)
B2 C7 C8 C9 172.18(18)
C7 C8 C9 C10 -1.1(3)
C8 C9 C10 C11 1.5(3)
C9 C10 C11 C12 0.3(3)
C10 C11 C12 C7 -2.3(3)
C10 C11 C12 B1 -177.64(18)
C8 C7 C12 C11 2.6(3)
B2 C7 C12 C11 -170.70(16)
C8 C7 C12 B1 178.06(16)
B2 C7 C12 B1 4.7(2)
C13 B1 C12 C11 -27.4(2)
C1 B1 C12 C11 -155.07(17)
K1 B1 C12 C11 136.50(15)
C13 B1 C12 C7 157.34(16)
C1 B1 C12 C7 29.7(2)
K1 B1 C12 C7 -38.73(19)
C12 B1 C13 C18 123.20(18)
C1 B1 C13 C18 -108.88(19)
K1 B1 C13 C18 -36.3(2)
C12 B1 C13 C14 -60.6(2)
C1 B1 C13 C14 67.3(2)
K1 B1 C13 C14 139.81(16)
C18 C13 C14 C15 1.3(3)
B1 C13 C14 C15 -174.97(18)
C18 C13 C14 P1 -178.10(14)
B1 C13 C14 P1 5.6(3)
C13 C14 C15 C16 -1.3(3)
P1 C14 C15 C16 178.11(15)
C14 C15 C16 C17 0.3(3)
C15 C16 C17 C18 0.5(3)
C16 C17 C18 C13 -0.5(3)
C14 C13 C18 C17 -0.4(3)
B1 C13 C18 C17 176.11(18)
C15 C14 P1 C22 39.53(17)
C13 C14 P1 C22 -141.06(15)
C15 C14 P1 C19 -72.51(16)
C13 C14 P1 C19 106.89(16)
C15 C14 P1 Au1 163.34(12)
C13 C14 P1 Au1 -17.25(18)
C14 P1 C19 C20 73.34(16)
C22 P1 C19 C20 -36.90(18)
Au1 P1 C19 C20 -156.79(13)
C14 P1 C19 C21 -157.57(14)
C22 P1 C19 C21 92.19(15)
Au1 P1 C19 C21 -27.70(15)
C14 P1 C22 C23 62.09(16)
C19 P1 C22 C23 171.81(14)
Au1 P1 C22 C23 -67.84(15)
C14 P1 C22 C24 -175.34(14)
C19 P1 C22 C24 -65.62(16)
Au1 P1 C22 C24 54.73(15)
C6 B2 C25 C30 117.20(18)
C7 B2 C25 C30 -114.51(18)
K1 B2 C25 C30 44.7(2)
C6 B2 C25 C26 -63.6(2)
C7 B2 C25 C26 64.7(2)
K1 B2 C25 C26 -136.08(15)
C30 C25 C26 C27 2.9(3)
B2 C25 C26 C27 -176.38(17)
C30 C25 C26 P2 -173.51(14)
B2 C25 C26 P2 7.3(3)
C25 C26 C27 C28 -2.3(3)
P2 C26 C27 C28 174.20(16)
C26 C27 C28 C29 -0.5(3)
C27 C28 C29 C30 2.6(3)
C28 C29 C30 C25 -2.0(3)
C26 C25 C30 C29 -0.7(3)
B2 C25 C30 C29 178.55(18)
C27 C26 P2 C34 43.75(17)
C25 C26 P2 C34 -139.75(15)
C27 C26 P2 C31 -67.78(16)
C25 C26 P2 C31 108.71(16)
C27 C26 P2 Au1 167.60(12)
C25 C26 P2 Au1 -15.90(18)
C26 P2 C31 C33 80.41(17)
C34 P2 C31 C33 -29.50(18)
Au1 P2 C31 C33 -149.21(14)
C26 P2 C31 C32 -151.23(15)
C34 P2 C31 C32 98.87(16)
Au1 P2 C31 C32 -20.84(17)
C26 P2 C34 C35 56.82(15)
C31 P2 C34 C35 165.95(14)
Au1 P2 C34 C35 -73.51(14)
C26 P2 C34 C36 179.92(14)
C31 P2 C34 C36 -70.95(16)
Au1 P2 C34 C36 49.59(15)
K1 C1E C2E O3E 7.28(16)
C1E C2E O3E C4E -179.75(18)
C1E C2E O3E K1 -10.7(2)
C2E O3E C4E C5E -175.91(19)
K1 O3E C4E C5E 15.8(2)
C4T O1T C1T C2T -26.9(4)
O1T C1T C2T C3T 35.5(4)
C1T C2T C3T C4T -30.3(3)
C1T O1T C4T C3T 6.8(5)
C2T C3T C4T O1T 15.9(4)
C1D C2D O3D C4D 177(3)
C2D O3D C4D C5D 175(2)
